data_4037974
loop_
_publ_author_name
'Tendyck, Jonas C.'
'Kl\"ocker, Hans'
'Sch\"urmann, Lina'
'W\"urthwein, Ernst-Ulrich'
'Hepp, Alexander'
'Layh, Marcus'
'Uhl, Werner'

_publ_section_title
;
 Aspects of phosphaallene chemistry - heat induced formation of
 1,2-dihydrophosphetes by intramolecular nucleophilic aromatic
 substitution and photochemical generation of tricyclic phosphiranes.
;
_journal_name_full 'The Journal of organic chemistry'
_journal_paper_doi 10.1021/acs.joc.9b03056
_journal_year 2020
_chemical_formula_sum 'C30 H39 Cl2 Cu F3 O3 P S'
_chemical_formula_weight 702.08
_space_group_crystal_system triclinic
_space_group_IT_number 2
_space_group_name_Hall '-P 1'
_space_group_name_H-M_alt 'P -1'
_atom_sites_solution_hydrogens geom
_audit_creation_method SHELXL-2014/7
_cell_angle_alpha 64.557(2)
_cell_angle_beta 71.226(2)
_cell_angle_gamma 85.048(2)
_cell_formula_units_Z 2
_cell_length_a 10.7538(5)
_cell_length_b 12.6165(6)
_cell_length_c 14.2361(7)
_cell_measurement_reflns_used 9929
_cell_measurement_temperature 100(2)
_cell_measurement_theta_max 27.879
_cell_measurement_theta_min 2.405
_cell_volume 1648.31(14)
_computing_cell_refinement 'Bruker SAINT+'
_computing_data_collection 'Bruker SMART'
_computing_data_reduction 'Bruker SHELXTL'
_computing_molecular_graphics 'Bruker SHELXTL'
_computing_publication_material 'Bruker SHELXTL'
_computing_structure_refinement 'SHELXL-2014/7 (Sheldrick, 2014)'
_computing_structure_solution 'SHELXS-2014 (Sheldrick, 2014)'
_diffrn_ambient_temperature 100(2)
_diffrn_measured_fraction_theta_full 0.983
_diffrn_measured_fraction_theta_max 0.981
_diffrn_measurement_device_type 'CCD area detector'
_diffrn_measurement_method 'omega scans'
_diffrn_radiation_type MoK\a
_diffrn_radiation_wavelength 0.71073
_diffrn_reflns_av_R_equivalents 0.0446
_diffrn_reflns_av_unetI/netI 0.0768
_diffrn_reflns_Laue_measured_fraction_full 0.983
_diffrn_reflns_Laue_measured_fraction_max 0.981
_diffrn_reflns_limit_h_max 14
_diffrn_reflns_limit_h_min -14
_diffrn_reflns_limit_k_max 16
_diffrn_reflns_limit_k_min -16
_diffrn_reflns_limit_l_max 18
_diffrn_reflns_limit_l_min -18
_diffrn_reflns_number 18689
_diffrn_reflns_point_group_measured_fraction_full 0.983
_diffrn_reflns_point_group_measured_fraction_max 0.981
_diffrn_reflns_theta_full 25.242
_diffrn_reflns_theta_max 27.978
_diffrn_reflns_theta_min 2.165
_diffrn_source microsource
_exptl_absorpt_coefficient_mu 0.983
_exptl_absorpt_correction_T_max 0.7456
_exptl_absorpt_correction_T_min 0.6620
_exptl_absorpt_correction_type empirical
_exptl_absorpt_process_details SADABS
_exptl_crystal_colour colourless
_exptl_crystal_density_diffrn 1.415
_exptl_crystal_description block
_exptl_crystal_F_000 728
_exptl_crystal_size_max 0.500
_exptl_crystal_size_mid 0.300
_exptl_crystal_size_min 0.210
_refine_diff_density_max 0.637
_refine_diff_density_min -0.444
_refine_diff_density_rms 0.082
_refine_ls_extinction_method none
_refine_ls_goodness_of_fit_ref 1.028
_refine_ls_hydrogen_treatment constr
_refine_ls_matrix_type full
_refine_ls_number_parameters 379
_refine_ls_number_reflns 7795
_refine_ls_number_restraints 0
_refine_ls_restrained_S_all 1.028
_refine_ls_R_factor_all 0.0893
_refine_ls_R_factor_gt 0.0448
_refine_ls_shift/su_max 0.000
_refine_ls_shift/su_mean 0.000
_refine_ls_structure_factor_coef Fsqd
_refine_ls_weighting_details 'w=1/[\s^2^(Fo^2^)+(0.0344P)^2^+1.1627P] where P=(Fo^2^+2Fc^2^)/3'
_refine_ls_weighting_scheme calc
_refine_ls_wR_factor_gt 0.0870
_refine_ls_wR_factor_ref 0.0985
_reflns_Friedel_coverage 0.000
_reflns_number_gt 5579
_reflns_number_total 7795
_reflns_threshold_expression 'I > 2\s(I)'
_cod_data_source_file jo9b03056_si_001.cif
_cod_data_source_block sad_a_compound_9a
_cod_database_code 4037974
_shelx_shelxl_version_number 2014/7
_shelx_space_group_comment
;
The symmetry employed for this shelxl refinement is uniquely defined
by the following loop, which should always be used as a source of
symmetry information in preference to the above space-group names.
They are only intended as comments.
;
_shelx_estimated_absorpt_t_min 0.639
_shelx_estimated_absorpt_t_max 0.820

loop_
_space_group_symop_operation_xyz
'x, y, z'
'-x, -y, -z'

loop_
_atom_site_label
_atom_site_type_symbol
_atom_site_fract_x
_atom_site_fract_y
_atom_site_fract_z
_atom_site_U_iso_or_equiv
_atom_site_adp_type
_atom_site_occupancy
_atom_site_site_symmetry_order
_atom_site_calc_flag
_atom_site_refinement_flags_posn
_atom_site_refinement_flags_adp
_atom_site_refinement_flags_occupancy
_atom_site_disorder_assembly
_atom_site_disorder_group
P1 P 0.40113(6) 0.77617(5) 0.20371(5) 0.01462(14) Uani 1 1 d . . . . .
C1 C 0.2586(2) 0.7511(2) 0.16681(19) 0.0154(5) Uani 1 1 d . . . . .
C2 C 0.2177(2) 0.6796(2) 0.13537(19) 0.0169(5) Uani 1 1 d . . . . .
H2 H 0.1335 0.6945 0.1257 0.020 Uiso 1 1 calc R U . . .
C3 C 0.2814(2) 0.5786(2) 0.1122(2) 0.0198(5) Uani 1 1 d . . . . .
C31 C 0.4232(3) 0.5681(3) 0.1136(3) 0.0291(7) Uani 1 1 d . . . . .
H31A H 0.4758 0.6398 0.0564 0.035 Uiso 1 1 calc R U . . .
H31B H 0.4595 0.5003 0.0998 0.035 Uiso 1 1 calc R U . . .
H31C H 0.4254 0.5575 0.1853 0.035 Uiso 1 1 calc R U . . .
C32 C 0.2017(3) 0.4650(2) 0.1988(3) 0.0451(9) Uani 1 1 d . . . . .
H32A H 0.2042 0.4518 0.2712 0.054 Uiso 1 1 calc R U . . .
H32B H 0.2393 0.3990 0.1823 0.054 Uiso 1 1 calc R U . . .
H32C H 0.1103 0.4711 0.1986 0.054 Uiso 1 1 calc R U . . .
C33 C 0.2785(3) 0.5991(3) -0.0007(3) 0.0346(7) Uani 1 1 d . . . . .
H33A H 0.1875 0.6070 -0.0020 0.042 Uiso 1 1 calc R U . . .
H33B H 0.3145 0.5322 -0.0163 0.042 Uiso 1 1 calc R U . . .
H33C H 0.3316 0.6711 -0.0564 0.042 Uiso 1 1 calc R U . . .
C41 C 0.1947(2) 0.8501(2) 0.18866(19) 0.0164(5) Uani 1 1 d . . . . .
C42 C 0.0768(2) 0.9021(2) 0.1848(2) 0.0188(5) Uani 1 1 d . . . . .
H42 H 0.0162 0.8748 0.1629 0.023 Uiso 1 1 calc R U . . .
C43 C 0.0494(2) 0.9958(2) 0.2141(2) 0.0177(5) Uani 1 1 d . . . . .
C431 C -0.0822(3) 1.0536(3) 0.2165(2) 0.0251(6) Uani 1 1 d . . . . .
C432 C -0.1201(3) 1.0698(3) 0.1166(2) 0.0275(6) Uani 1 1 d . . . . .
H43A H -0.2025 1.1097 0.1180 0.033 Uiso 1 1 calc R U . . .
H43B H -0.1318 0.9927 0.1184 0.033 Uiso 1 1 calc R U . . .
H43C H -0.0502 1.1172 0.0495 0.033 Uiso 1 1 calc R U . . .
C433 C -0.1859(3) 0.9699(3) 0.3218(2) 0.0430(9) Uani 1 1 d . . . . .
H43D H -0.1578 0.9543 0.3853 0.052 Uiso 1 1 calc R U . . .
H43E H -0.1951 0.8957 0.3173 0.052 Uiso 1 1 calc R U . . .
H43F H -0.2706 1.0063 0.3298 0.052 Uiso 1 1 calc R U . . .
C434 C -0.0798(3) 1.1737(3) 0.2175(3) 0.0495(10) Uani 1 1 d . . . . .
H43G H -0.0667 1.1644 0.2856 0.059 Uiso 1 1 calc R U . . .
H43H H -0.1634 1.2094 0.2129 0.059 Uiso 1 1 calc R U . . .
H43I H -0.0075 1.2244 0.1546 0.059 Uiso 1 1 calc R U . . .
C44 C 0.1416(2) 1.0316(2) 0.2468(2) 0.0182(5) Uani 1 1 d . . . . .
H44 H 0.1206 1.0940 0.2686 0.022 Uiso 1 1 calc R U . . .
C45 C 0.2630(2) 0.9819(2) 0.24953(19) 0.0161(5) Uani 1 1 d . . . . .
C451 C 0.3553(2) 1.0296(2) 0.2864(2) 0.0186(5) Uani 1 1 d . . . . .
C452 C 0.4915(3) 0.9839(3) 0.2604(3) 0.0345(7) Uani 1 1 d . . . . .
H45A H 0.5499 1.0197 0.2807 0.041 Uiso 1 1 calc R U . . .
H45B H 0.5265 1.0042 0.1817 0.041 Uiso 1 1 calc R U . . .
H45C H 0.4861 0.8982 0.3019 0.041 Uiso 1 1 calc R U . . .
C453 C 0.2978(3) 0.9913(3) 0.4096(2) 0.0362(8) Uani 1 1 d . . . . .
H45D H 0.2865 0.9053 0.4472 0.043 Uiso 1 1 calc R U . . .
H45E H 0.2122 1.0249 0.4261 0.043 Uiso 1 1 calc R U . . .
H45F H 0.3576 1.0191 0.4348 0.043 Uiso 1 1 calc R U . . .
C454 C 0.3688(3) 1.1641(2) 0.2284(3) 0.0342(7) Uani 1 1 d . . . . .
H45G H 0.2835 1.1957 0.2512 0.041 Uiso 1 1 calc R U . . .
H45H H 0.3976 1.1897 0.1489 0.041 Uiso 1 1 calc R U . . .
H45I H 0.4338 1.1932 0.2482 0.041 Uiso 1 1 calc R U . . .
C46 C 0.2870(2) 0.8896(2) 0.21914(19) 0.0148(5) Uani 1 1 d . . . . .
C5 C 0.5243(2) 0.8502(2) 0.0717(2) 0.0197(5) Uani 1 1 d . . . . .
H5 H 0.4955 0.9107 0.0162 0.024 Uiso 1 1 calc R U . . .
C6 C 0.6508(3) 0.8289(2) 0.0440(2) 0.0218(6) Uani 1 1 d . . . . .
H6 H 0.7019 0.8746 -0.0299 0.026 Uiso 1 1 calc R U . . .
C71 C 0.7217(2) 0.7421(2) 0.1148(2) 0.0210(6) Uani 1 1 d . . . . .
C72 C 0.7842(3) 0.6548(2) 0.0848(2) 0.0286(6) Uani 1 1 d . . . . .
H72 H 0.7829 0.6535 0.0188 0.034 Uiso 1 1 calc R U . . .
C73 C 0.8479(3) 0.5700(3) 0.1501(3) 0.0353(7) Uani 1 1 d . . . . .
H73 H 0.8892 0.5102 0.1294 0.042 Uiso 1 1 calc R U . . .
C74 C 0.8517(3) 0.5719(3) 0.2453(2) 0.0319(7) Uani 1 1 d . . . . .
H74 H 0.8942 0.5128 0.2909 0.038 Uiso 1 1 calc R U . . .
C75 C 0.7939(2) 0.6597(2) 0.2738(2) 0.0267(6) Uani 1 1 d . . . . .
H75 H 0.7989 0.6625 0.3382 0.032 Uiso 1 1 calc R U . . .
C76 C 0.7281(2) 0.7446(2) 0.2095(2) 0.0211(6) Uani 1 1 d . . . . .
H76 H 0.6875 0.8044 0.2305 0.025 Uiso 1 1 calc R U . . .
Cu1 Cu 0.47856(3) 0.65340(3) 0.32852(2) 0.01819(9) Uani 1 1 d . . . . .
O1 O 0.52944(17) 0.48835(14) 0.39018(14) 0.0211(4) Uani 1 1 d . . . . .
S1 S 0.46663(6) 0.37086(5) 0.44837(5) 0.01815(14) Uani 1 1 d . . . . .
O2 O 0.48359(18) 0.30616(15) 0.55517(14) 0.0234(4) Uani 1 1 d . . . . .
O3 O 0.33809(18) 0.36035(18) 0.44410(17) 0.0349(5) Uani 1 1 d . . . . .
C10 C 0.5719(3) 0.2959(2) 0.3701(2) 0.0260(6) Uani 1 1 d . . . . .
F1 F 0.5734(2) 0.34741(15) 0.26624(13) 0.0418(5) Uani 1 1 d . . . . .
F2 F 0.69408(16) 0.29817(15) 0.37162(14) 0.0360(4) Uani 1 1 d . . . . .
F3 F 0.52894(18) 0.18392(14) 0.41261(14) 0.0372(4) Uani 1 1 d . . . . .
C20 C 1.0009(3) 0.3061(3) 0.5224(3) 0.0469(9) Uani 1 1 d . . . . .
H20A H 1.0834 0.3564 0.4874 0.056 Uiso 1 1 calc R U . . .
H20B H 0.9995 0.2499 0.5973 0.056 Uiso 1 1 calc R U . . .
Cl1 Cl 0.86524(8) 0.39505(8) 0.53152(7) 0.0536(3) Uani 1 1 d . . . . .
Cl2 Cl 0.99936(10) 0.22796(9) 0.44712(8) 0.0607(3) Uani 1 1 d . . . . .

loop_
_atom_site_aniso_label
_atom_site_aniso_U_11
_atom_site_aniso_U_22
_atom_site_aniso_U_33
_atom_site_aniso_U_23
_atom_site_aniso_U_13
_atom_site_aniso_U_12
P1 0.0142(3) 0.0151(3) 0.0130(3) -0.0042(2) -0.0056(3) 0.0042(2)
C1 0.0139(12) 0.0200(12) 0.0117(12) -0.0055(10) -0.0060(10) 0.0057(9)
C2 0.0159(12) 0.0198(12) 0.0151(13) -0.0070(10) -0.0069(10) 0.0051(9)
C3 0.0205(13) 0.0187(12) 0.0204(14) -0.0089(11) -0.0069(11) 0.0047(10)
C31 0.0275(15) 0.0365(16) 0.0394(18) -0.0272(14) -0.0189(14) 0.0157(12)
C32 0.0357(18) 0.0191(15) 0.060(2) -0.0111(15) 0.0008(17) 0.0058(12)
C33 0.0398(18) 0.0429(18) 0.0412(19) -0.0318(15) -0.0230(15) 0.0199(14)
C41 0.0183(13) 0.0166(12) 0.0111(12) -0.0045(10) -0.0032(10) 0.0027(9)
C42 0.0176(13) 0.0239(13) 0.0185(13) -0.0117(11) -0.0073(11) 0.0035(10)
C43 0.0165(13) 0.0215(13) 0.0134(13) -0.0065(10) -0.0051(10) 0.0055(10)
C431 0.0194(14) 0.0395(16) 0.0268(15) -0.0229(13) -0.0112(12) 0.0136(11)
C432 0.0268(15) 0.0352(16) 0.0269(16) -0.0171(13) -0.0153(13) 0.0187(12)
C433 0.0191(15) 0.080(3) 0.0281(18) -0.0222(17) -0.0090(14) 0.0154(15)
C434 0.0397(19) 0.063(2) 0.088(3) -0.060(2) -0.043(2) 0.0379(17)
C44 0.0214(13) 0.0192(12) 0.0131(12) -0.0075(10) -0.0045(11) 0.0049(10)
C45 0.0187(13) 0.0158(12) 0.0098(12) -0.0019(9) -0.0044(10) 0.0003(9)
C451 0.0215(13) 0.0159(12) 0.0201(14) -0.0071(10) -0.0099(11) 0.0025(9)
C452 0.0267(16) 0.0393(17) 0.054(2) -0.0296(16) -0.0217(15) 0.0060(13)
C453 0.0384(18) 0.050(2) 0.0233(16) -0.0140(14) -0.0132(14) -0.0090(14)
C454 0.0431(19) 0.0198(14) 0.0462(19) -0.0088(13) -0.0290(16) -0.0005(12)
C46 0.0156(12) 0.0153(11) 0.0097(12) -0.0014(9) -0.0051(10) 0.0024(9)
C5 0.0252(14) 0.0170(12) 0.0124(13) -0.0021(10) -0.0068(11) 0.0037(10)
C6 0.0229(14) 0.0227(13) 0.0129(13) -0.0036(11) -0.0023(11) 0.0001(10)
C71 0.0139(13) 0.0224(13) 0.0194(14) -0.0048(11) -0.0011(11) -0.0015(10)
C72 0.0251(15) 0.0362(16) 0.0267(16) -0.0168(13) -0.0068(13) 0.0055(12)
C73 0.0267(16) 0.0376(17) 0.043(2) -0.0209(15) -0.0099(15) 0.0149(13)
C74 0.0156(14) 0.0372(16) 0.0302(17) -0.0055(13) -0.0054(13) 0.0083(12)
C75 0.0179(14) 0.0373(16) 0.0193(14) -0.0072(12) -0.0050(12) -0.0015(11)
C76 0.0150(13) 0.0244(13) 0.0205(14) -0.0092(11) -0.0015(11) -0.0004(10)
Cu1 0.02215(17) 0.01628(15) 0.01505(17) -0.00385(12) -0.00940(13) 0.00481(12)
O1 0.0267(10) 0.0153(9) 0.0214(10) -0.0071(7) -0.0094(8) 0.0046(7)
S1 0.0216(3) 0.0180(3) 0.0165(3) -0.0068(2) -0.0095(3) 0.0040(2)
O2 0.0372(11) 0.0198(9) 0.0157(9) -0.0072(7) -0.0131(9) 0.0057(8)
O3 0.0246(11) 0.0405(12) 0.0385(13) -0.0115(10) -0.0162(10) 0.0017(9)
C10 0.0410(17) 0.0189(13) 0.0213(15) -0.0092(11) -0.0136(13) 0.0042(11)
F1 0.0763(14) 0.0355(10) 0.0182(9) -0.0143(8) -0.0182(9) 0.0091(9)
F2 0.0310(10) 0.0373(10) 0.0418(11) -0.0217(8) -0.0099(8) 0.0125(7)
F3 0.0647(12) 0.0197(8) 0.0375(10) -0.0149(7) -0.0255(9) 0.0041(8)
C20 0.0324(18) 0.066(2) 0.0295(18) -0.0092(17) -0.0099(15) 0.0065(16)
Cl1 0.0346(5) 0.0635(6) 0.0371(5) -0.0018(4) -0.0065(4) 0.0030(4)
Cl2 0.0599(6) 0.0582(6) 0.0559(6) -0.0188(5) -0.0097(5) -0.0207(5)

loop_
_atom_type_symbol
_atom_type_description
_atom_type_scat_dispersion_real
_atom_type_scat_dispersion_imag
_atom_type_scat_source
C C 0.0033 0.0016 'International Tables Vol C Tables 4.2.6.8 and 6.1.1.4'
H H 0.0000 0.0000 'International Tables Vol C Tables 4.2.6.8 and 6.1.1.4'
Cl Cl 0.1484 0.1585 'International Tables Vol C Tables 4.2.6.8 and 6.1.1.4'
Cu Cu 0.3201 1.2651 'International Tables Vol C Tables 4.2.6.8 and 6.1.1.4'
F F 0.0171 0.0103 'International Tables Vol C Tables 4.2.6.8 and 6.1.1.4'
O O 0.0106 0.0060 'International Tables Vol C Tables 4.2.6.8 and 6.1.1.4'
P P 0.1023 0.0942 'International Tables Vol C Tables 4.2.6.8 and 6.1.1.4'
S S 0.1246 0.1234 'International Tables Vol C Tables 4.2.6.8 and 6.1.1.4'

loop_
_geom_angle_atom_site_label_1
_geom_angle_atom_site_label_2
_geom_angle_atom_site_label_3
_geom_angle
_geom_angle_site_symmetry_1
_geom_angle_site_symmetry_3
_geom_angle_publ_flag
C5 P1 C46 105.14(11) . . ?
C5 P1 C1 102.89(11) . . ?
C46 P1 C1 74.76(11) . . ?
C5 P1 Cu1 113.95(8) . . ?
C46 P1 Cu1 125.13(8) . . ?
C1 P1 Cu1 127.68(8) . . ?
C2 C1 C41 130.3(2) . . ?
C2 C1 P1 139.94(19) . . ?
C41 C1 P1 89.72(16) . . ?
C1 C2 C3 131.2(2) . . ?
C1 C2 H2 114.4 . . ?
C3 C2 H2 114.4 . . ?
C2 C3 C32 108.6(2) . . ?
C2 C3 C31 112.6(2) . . ?
C32 C3 C31 109.0(2) . . ?
C2 C3 C33 107.5(2) . . ?
C32 C3 C33 109.7(2) . . ?
C31 C3 C33 109.4(2) . . ?
C3 C31 H31A 109.5 . . ?
C3 C31 H31B 109.5 . . ?
H31A C31 H31B 109.5 . . ?
C3 C31 H31C 109.5 . . ?
H31A C31 H31C 109.5 . . ?
H31B C31 H31C 109.5 . . ?
C3 C32 H32A 109.5 . . ?
C3 C32 H32B 109.5 . . ?
H32A C32 H32B 109.5 . . ?
C3 C32 H32C 109.5 . . ?
H32A C32 H32C 109.5 . . ?
H32B C32 H32C 109.5 . . ?
C3 C33 H33A 109.5 . . ?
C3 C33 H33B 109.5 . . ?
H33A C33 H33B 109.5 . . ?
C3 C33 H33C 109.5 . . ?
H33A C33 H33C 109.5 . . ?
H33B C33 H33C 109.5 . . ?
C42 C41 C46 122.3(2) . . ?
C42 C41 C1 135.0(2) . . ?
C46 C41 C1 102.7(2) . . ?
C41 C42 C43 118.0(2) . . ?
C41 C42 H42 121.0 . . ?
C43 C42 H42 121.0 . . ?
C42 C43 C44 118.5(2) . . ?
C42 C43 C431 120.5(2) . . ?
C44 C43 C431 120.9(2) . . ?
C434 C431 C432 107.8(2) . . ?
C434 C431 C43 112.8(2) . . ?
C432 C431 C43 110.7(2) . . ?
C434 C431 C433 109.4(3) . . ?
C432 C431 C433 109.5(2) . . ?
C43 C431 C433 106.6(2) . . ?
C431 C432 H43A 109.5 . . ?
C431 C432 H43B 109.5 . . ?
H43A C432 H43B 109.5 . . ?
C431 C432 H43C 109.5 . . ?
H43A C432 H43C 109.5 . . ?
H43B C432 H43C 109.5 . . ?
C431 C433 H43D 109.5 . . ?
C431 C433 H43E 109.5 . . ?
H43D C433 H43E 109.5 . . ?
C431 C433 H43F 109.5 . . ?
H43D C433 H43F 109.5 . . ?
H43E C433 H43F 109.5 . . ?
C431 C434 H43G 109.5 . . ?
C431 C434 H43H 109.5 . . ?
H43G C434 H43H 109.5 . . ?
C431 C434 H43I 109.5 . . ?
H43G C434 H43I 109.5 . . ?
H43H C434 H43I 109.5 . . ?
C43 C44 C45 124.6(2) . . ?
C43 C44 H44 117.7 . . ?
C45 C44 H44 117.7 . . ?
C46 C45 C44 115.1(2) . . ?
C46 C45 C451 125.4(2) . . ?
C44 C45 C451 119.5(2) . . ?
C452 C451 C453 109.3(2) . . ?
C452 C451 C45 111.3(2) . . ?
C453 C451 C45 108.6(2) . . ?
C452 C451 C454 108.2(2) . . ?
C453 C451 C454 109.0(2) . . ?
C45 C451 C454 110.4(2) . . ?
C451 C452 H45A 109.5 . . ?
C451 C452 H45B 109.5 . . ?
H45A C452 H45B 109.5 . . ?
C451 C452 H45C 109.5 . . ?
H45A C452 H45C 109.5 . . ?
H45B C452 H45C 109.5 . . ?
C451 C453 H45D 109.5 . . ?
C451 C453 H45E 109.5 . . ?
H45D C453 H45E 109.5 . . ?
C451 C453 H45F 109.5 . . ?
H45D C453 H45F 109.5 . . ?
H45E C453 H45F 109.5 . . ?
C451 C454 H45G 109.5 . . ?
C451 C454 H45H 109.5 . . ?
H45G C454 H45H 109.5 . . ?
C451 C454 H45I 109.5 . . ?
H45G C454 H45I 109.5 . . ?
H45H C454 H45I 109.5 . . ?
C45 C46 C41 121.3(2) . . ?
C45 C46 P1 145.77(19) . . ?
C41 C46 P1 92.83(16) . . ?
C6 C5 P1 126.9(2) . . ?
C6 C5 H5 116.5 . . ?
P1 C5 H5 116.5 . . ?
C5 C6 C71 127.6(2) . . ?
C5 C6 H6 116.2 . . ?
C71 C6 H6 116.2 . . ?
C76 C71 C72 118.8(2) . . ?
C76 C71 C6 122.6(2) . . ?
C72 C71 C6 118.6(2) . . ?
C73 C72 C71 120.5(3) . . ?
C73 C72 H72 119.7 . . ?
C71 C72 H72 119.7 . . ?
C74 C73 C72 120.2(3) . . ?
C74 C73 H73 119.9 . . ?
C72 C73 H73 119.9 . . ?
C75 C74 C73 119.7(3) . . ?
C75 C74 H74 120.2 . . ?
C73 C74 H74 120.2 . . ?
C74 C75 C76 120.6(3) . . ?
C74 C75 H75 119.7 . . ?
C76 C75 H75 119.7 . . ?
C71 C76 C75 120.1(3) . . ?
C71 C76 H76 120.0 . . ?
C75 C76 H76 120.0 . . ?
O1 Cu1 O2 94.39(7) . 2_666 ?
O1 Cu1 P1 142.64(6) . . ?
O2 Cu1 P1 122.89(5) 2_666 . ?
S1 O1 Cu1 138.36(11) . . ?
O3 S1 O1 115.92(11) . . ?
O3 S1 O2 115.47(12) . . ?
O1 S1 O2 113.31(10) . . ?
O3 S1 C10 105.89(13) . . ?
O1 S1 C10 101.83(12) . . ?
O2 S1 C10 101.98(11) . . ?
S1 O2 Cu1 136.75(11) . 2_666 ?
F2 C10 F1 108.4(2) . . ?
F2 C10 F3 108.1(2) . . ?
F1 C10 F3 108.3(2) . . ?
F2 C10 S1 110.55(18) . . ?
F1 C10 S1 110.73(18) . . ?
F3 C10 S1 110.6(2) . . ?
Cl2 C20 Cl1 112.24(18) . . ?
Cl2 C20 H20A 109.2 . . ?
Cl1 C20 H20A 109.2 . . ?
Cl2 C20 H20B 109.2 . . ?
Cl1 C20 H20B 109.2 . . ?
H20A C20 H20B 107.9 . . ?

loop_
_geom_bond_atom_site_label_1
_geom_bond_atom_site_label_2
_geom_bond_distance
_geom_bond_site_symmetry_2
_geom_bond_publ_flag
P1 C5 1.806(3) . ?
P1 C46 1.843(2) . ?
P1 C1 1.863(2) . ?
P1 Cu1 2.1481(6) . ?
C1 C2 1.323(3) . ?
C1 C41 1.476(3) . ?
C2 C3 1.505(3) . ?
C2 H2 0.9500 . ?
C3 C32 1.524(4) . ?
C3 C31 1.525(3) . ?
C3 C33 1.525(4) . ?
C31 H31A 0.9800 . ?
C31 H31B 0.9800 . ?
C31 H31C 0.9800 . ?
C32 H32A 0.9800 . ?
C32 H32B 0.9800 . ?
C32 H32C 0.9800 . ?
C33 H33A 0.9800 . ?
C33 H33B 0.9800 . ?
C33 H33C 0.9800 . ?
C41 C42 1.383(3) . ?
C41 C46 1.404(3) . ?
C42 C43 1.393(3) . ?
C42 H42 0.9500 . ?
C43 C44 1.400(3) . ?
C43 C431 1.532(3) . ?
C431 C434 1.524(4) . ?
C431 C432 1.528(4) . ?
C431 C433 1.540(4) . ?
C432 H43A 0.9800 . ?
C432 H43B 0.9800 . ?
C432 H43C 0.9800 . ?
C433 H43D 0.9800 . ?
C433 H43E 0.9800 . ?
C433 H43F 0.9800 . ?
C434 H43G 0.9800 . ?
C434 H43H 0.9800 . ?
C434 H43I 0.9800 . ?
C44 C45 1.403(3) . ?
C44 H44 0.9500 . ?
C45 C46 1.385(3) . ?
C45 C451 1.528(3) . ?
C451 C452 1.517(4) . ?
C451 C453 1.522(4) . ?
C451 C454 1.532(3) . ?
C452 H45A 0.9800 . ?
C452 H45B 0.9800 . ?
C452 H45C 0.9800 . ?
C453 H45D 0.9800 . ?
C453 H45E 0.9800 . ?
C453 H45F 0.9800 . ?
C454 H45G 0.9800 . ?
C454 H45H 0.9800 . ?
C454 H45I 0.9800 . ?
C5 C6 1.326(4) . ?
C5 H5 0.9500 . ?
C6 C71 1.483(3) . ?
C6 H6 0.9500 . ?
C71 C76 1.386(4) . ?
C71 C72 1.394(4) . ?
C72 C73 1.381(4) . ?
C72 H72 0.9500 . ?
C73 C74 1.380(4) . ?
C73 H73 0.9500 . ?
C74 C75 1.373(4) . ?
C74 H74 0.9500 . ?
C75 C76 1.388(4) . ?
C75 H75 0.9500 . ?
C76 H76 0.9500 . ?
Cu1 O1 1.9869(16) . ?
Cu1 O2 2.0888(17) 2_666 ?
O1 S1 1.4483(17) . ?
S1 O3 1.4229(19) . ?
S1 O2 1.4484(17) . ?
S1 C10 1.823(3) . ?
O2 Cu1 2.0889(17) 2_666 ?
C10 F2 1.324(3) . ?
C10 F1 1.331(3) . ?
C10 F3 1.332(3) . ?
C20 Cl2 1.745(4) . ?
C20 Cl1 1.768(3) . ?
C20 H20A 0.9900 . ?
C20 H20B 0.9900 . ?
